data_4122586
loop_
_publ_author_name
'Jablonskyt\.e, Au\<sra'
'Webster, Lee R.'
'Simmons, Trevor R.'
'Wright, Joseph A.'
'Pickett, Christopher J.'

_publ_section_title
;
 Electronic control of the protonation rates of Fe-Fe bonds.
;
_journal_issue 37
_journal_name_full 'Journal of the American Chemical Society'
_journal_page_first 13038
_journal_page_last 13044
_journal_paper_doi 10.1021/ja506693m
_journal_volume 136
_journal_year 2014
_chemical_formula_moiety 'C15 H18 Fe2 O6 S2'
_chemical_formula_structural Fe2(iPr2-pdt)(CO)6
_chemical_formula_sum 'C15 H18 Fe2 O6 S2'
_chemical_formula_weight 470.11
_chemical_name_systematic
;
 ?
;
_space_group_crystal_system triclinic
_space_group_IT_number 2
_space_group_name_Hall '-P 1'
_space_group_name_H-M_alt 'P -1'
_symmetry_space_group_name_Hall '-P 1'
_symmetry_space_group_name_H-M 'P -1'
_atom_sites_solution_hydrogens geom
_audit_creation_method SHELXL-2014
_cell_angle_alpha 116.222(13)
_cell_angle_beta 101.170(17)
_cell_angle_gamma 95.179(18)
_cell_formula_units_Z 2
_cell_length_a 7.792(2)
_cell_length_b 11.571(3)
_cell_length_c 11.826(2)
_cell_measurement_reflns_used 2643
_cell_measurement_temperature 100(2)
_cell_measurement_theta_max 31.0
_cell_measurement_theta_min 2.7
_cell_volume 919.5(4)
_computing_cell_refinement 'CrystalClear-SM Expert (Rigaku, 2012)'
_computing_data_collection 'CrystalClear-SM Expert (Rigaku, 2012)'
_computing_data_reduction 'CrystalClear-SM Expert (Rigaku, 2012)'
_computing_molecular_graphics 'ORTEP-3 (Farrugia, 1997)'
_computing_publication_material
;
 SHELXL-2014 (Sheldrick, 2014), WinGX (Farrugia, 2012)
 and enCIFer (Allen et al., 2004)
;
_computing_structure_refinement 'SHELXL-2014 (Sheldrick, 2014)'
_computing_structure_solution 'SIR92 (Altomare et al., 1993)'
_diffrn_ambient_temperature 100(2)
_diffrn_measured_fraction_theta_full 0.996
_diffrn_measured_fraction_theta_max 0.995
_diffrn_measurement_device
;
AFC12 (Right): Kappa 3 circle
;
_diffrn_measurement_device_type
;
Rigaku Saturn724+ (2x2 bin mode)
;
_diffrn_measurement_method 'profile data from \w-scans'
_diffrn_radiation_monochromator Confocal
_diffrn_radiation_probe x-ray
_diffrn_radiation_type MoK\a
_diffrn_radiation_wavelength 0.71073
_diffrn_reflns_av_R_equivalents 0.0214
_diffrn_reflns_av_unetI/netI 0.0228
_diffrn_reflns_Laue_measured_fraction_full 0.996
_diffrn_reflns_Laue_measured_fraction_max 0.995
_diffrn_reflns_limit_h_max 9
_diffrn_reflns_limit_h_min -10
_diffrn_reflns_limit_k_max 15
_diffrn_reflns_limit_k_min -15
_diffrn_reflns_limit_l_max 15
_diffrn_reflns_limit_l_min -15
_diffrn_reflns_number 12081
_diffrn_reflns_point_group_measured_fraction_full 0.996
_diffrn_reflns_point_group_measured_fraction_max 0.995
_diffrn_reflns_theta_full 25.242
_diffrn_reflns_theta_max 27.500
_diffrn_reflns_theta_min 2.719
_diffrn_source 'Rotating Anode'
_exptl_absorpt_coefficient_mu 1.832
_exptl_absorpt_correction_T_max 1.000
_exptl_absorpt_correction_T_min 0.921
_exptl_absorpt_correction_type multi-scan
_exptl_absorpt_process_details 'CrystalClear-SM Expert (Rigaku, 2012)'
_exptl_crystal_colour orange
_exptl_crystal_density_diffrn 1.698
_exptl_crystal_description needle
_exptl_crystal_F_000 480
_exptl_crystal_size_max 0.160
_exptl_crystal_size_mid 0.040
_exptl_crystal_size_min 0.030
_refine_diff_density_max 0.383
_refine_diff_density_min -0.250
_refine_diff_density_rms 0.063
_refine_ls_extinction_method none
_refine_ls_goodness_of_fit_ref 1.077
_refine_ls_hydrogen_treatment constr
_refine_ls_matrix_type full
_refine_ls_number_parameters 230
_refine_ls_number_reflns 4202
_refine_ls_number_restraints 0
_refine_ls_restrained_S_all 1.077
_refine_ls_R_factor_all 0.0276
_refine_ls_R_factor_gt 0.0246
_refine_ls_shift/su_max 0.001
_refine_ls_shift/su_mean 0.000
_refine_ls_structure_factor_coef Fsqd
_refine_ls_weighting_details 'w=1/[\s^2^(Fo^2^)+(0.0270P)^2^+0.3582P] where P=(Fo^2^+2Fc^2^)/3'
_refine_ls_weighting_scheme calc
_refine_ls_wR_factor_gt 0.0552
_refine_ls_wR_factor_ref 0.0564
_reflns_Friedel_coverage 0.000
_reflns_number_gt 3900
_reflns_number_total 4202
_reflns_threshold_expression 'I > 2\s(I)'
_cod_data_source_file ja506693m_si_002.cif
_cod_data_source_block 2(iPr2-pdt)
_cod_depositor_comments 'Adding full bibliography for 4122577--4122589.cif.'
_cod_database_code 4122586
_shelx_space_group_comment
;
The symmetry employed for this shelxl refinement is uniquely defined
by the following loop, which should always be used as a source of
symmetry information in preference to the above space-group names.
They are only intended as comments.
;
_shelx_estimated_absorpt_t_min 0.758
_shelx_estimated_absorpt_t_max 0.947
_shelxl_version_number 2014-3

loop_
_space_group_symop_operation_xyz
'x, y, z'
'-x, -y, -z'

loop_
_atom_site_label
_atom_site_type_symbol
_atom_site_fract_x
_atom_site_fract_y
_atom_site_fract_z
_atom_site_U_iso_or_equiv
_atom_site_adp_type
_atom_site_occupancy
_atom_site_site_symmetry_order
_atom_site_calc_flag
_atom_site_refinement_flags_posn
_atom_site_refinement_flags_adp
C1 C 0.5084(2) 0.29710(16) 0.40917(17) 0.0172(3) Uani 1 1 d . .
C2 C 0.5348(2) 0.05059(17) 0.35859(17) 0.0173(3) Uani 1 1 d . .
C3 C 0.7706(2) 0.24064(17) 0.55431(18) 0.0198(4) Uani 1 1 d . .
C4 C 0.8261(2) -0.08445(16) 0.22694(16) 0.0148(3) Uani 1 1 d . .
C5 C 1.0748(2) 0.09635(15) 0.42546(17) 0.0152(3) Uani 1 1 d . .
C6 C 1.0649(2) 0.07712(15) 0.18733(16) 0.0145(3) Uani 1 1 d . .
C7 C 0.9441(2) 0.37311(15) 0.27839(15) 0.0114(3) Uani 1 1 d . .
H7A H 0.9804 0.4700 0.3303 0.014 Uiso 1 1 calc R U
H7B H 1.0406 0.3417 0.2362 0.014 Uiso 1 1 calc R U
C8 C 0.6976(2) 0.19478(15) 0.08998(15) 0.0125(3) Uani 1 1 d . .
H8A H 0.7787 0.1546 0.0352 0.015 Uiso 1 1 calc R U
H8B H 0.5830 0.1841 0.0295 0.015 Uiso 1 1 calc R U
C9 C 0.7762(2) 0.34306(14) 0.16859(15) 0.0107(3) Uani 1 1 d . .
C10 C 0.6418(2) 0.42505(15) 0.23587(16) 0.0126(3) Uani 1 1 d . .
H10 H 0.6551 0.4214 0.3200 0.015 Uiso 1 1 calc R U
C11 C 0.6878(2) 0.57169(15) 0.27485(17) 0.0163(3) Uani 1 1 d . .
H11A H 0.6674 0.5827 0.1961 0.025 Uiso 1 1 calc R U
H11B H 0.8134 0.6070 0.3240 0.025 Uiso 1 1 calc R U
H11C H 0.6119 0.6191 0.3294 0.025 Uiso 1 1 calc R U
C12 C 0.4433(2) 0.37021(17) 0.16356(18) 0.0182(3) Uani 1 1 d . .
H12A H 0.3711 0.4268 0.2148 0.027 Uiso 1 1 calc R U
H12B H 0.4101 0.2811 0.1517 0.027 Uiso 1 1 calc R U
H12C H 0.4220 0.3678 0.0780 0.027 Uiso 1 1 calc R U
C13 C 0.8391(2) 0.38633(15) 0.07142(16) 0.0130(3) Uani 1 1 d . .
H13 H 0.9025 0.4803 0.1247 0.016 Uiso 1 1 calc R U
C14 C 0.6877(2) 0.38077(17) -0.03612(17) 0.0177(3) Uani 1 1 d . .
H14A H 0.7379 0.4117 -0.0900 0.027 Uiso 1 1 calc R U
H14B H 0.6069 0.4371 0.0037 0.027 Uiso 1 1 calc R U
H14C H 0.6214 0.2900 -0.0908 0.027 Uiso 1 1 calc R U
C15 C 0.9715(2) 0.30921(17) 0.00208(17) 0.0174(3) Uani 1 1 d . .
H15A H 0.9069 0.2224 -0.0679 0.026 Uiso 1 1 calc R U
H15B H 1.0620 0.2988 0.0652 0.026 Uiso 1 1 calc R U
H15C H 1.0297 0.3575 -0.0351 0.026 Uiso 1 1 calc R U
O1 O 0.39663(17) 0.35521(13) 0.42513(13) 0.0240(3) Uani 1 1 d . .
O2 O 0.44555(18) -0.04336(13) 0.33973(14) 0.0272(3) Uani 1 1 d . .
O3 O 0.83332(19) 0.26772(15) 0.66034(13) 0.0331(3) Uani 1 1 d . .
O4 O 0.76593(17) -0.19260(11) 0.18673(13) 0.0213(3) Uani 1 1 d . .
O5 O 1.17678(17) 0.09996(13) 0.51097(12) 0.0228(3) Uani 1 1 d . .
O6 O 1.16233(16) 0.07440(12) 0.12561(13) 0.0215(3) Uani 1 1 d . .
S1 S 0.65443(5) 0.09456(4) 0.16923(4) 0.01138(8) Uani 1 1 d . .
S2 S 0.93909(5) 0.30784(4) 0.39434(4) 0.01096(8) Uani 1 1 d . .
Fe1 Fe 0.67691(3) 0.19656(2) 0.38544(2) 0.01185(6) Uani 1 1 d . .
Fe2 Fe 0.91470(3) 0.08810(2) 0.28823(2) 0.01090(6) Uani 1 1 d . .

loop_
_atom_site_aniso_label
_atom_site_aniso_U_11
_atom_site_aniso_U_22
_atom_site_aniso_U_33
_atom_site_aniso_U_23
_atom_site_aniso_U_13
_atom_site_aniso_U_12
C1 0.0191(8) 0.0162(8) 0.0157(8) 0.0071(7) 0.0060(7) -0.0008(7)
C2 0.0185(8) 0.0187(8) 0.0144(8) 0.0069(7) 0.0062(7) 0.0034(7)
C3 0.0177(8) 0.0219(9) 0.0191(9) 0.0099(7) 0.0053(7) -0.0026(7)
C4 0.0148(8) 0.0198(8) 0.0125(8) 0.0092(7) 0.0043(6) 0.0056(6)
C5 0.0177(8) 0.0118(7) 0.0170(8) 0.0068(7) 0.0064(7) 0.0024(6)
C6 0.0162(8) 0.0097(7) 0.0149(8) 0.0051(6) 0.0001(7) 0.0018(6)
C7 0.0122(7) 0.0120(7) 0.0110(7) 0.0068(6) 0.0023(6) 0.0007(6)
C8 0.0153(8) 0.0108(7) 0.0105(7) 0.0055(6) 0.0014(6) 0.0006(6)
C9 0.0114(7) 0.0093(7) 0.0104(7) 0.0050(6) 0.0009(6) -0.0005(6)
C10 0.0128(7) 0.0126(7) 0.0135(8) 0.0067(6) 0.0041(6) 0.0032(6)
C11 0.0201(8) 0.0120(8) 0.0167(8) 0.0064(7) 0.0044(7) 0.0047(6)
C12 0.0137(8) 0.0189(8) 0.0224(9) 0.0109(7) 0.0029(7) 0.0030(6)
C13 0.0144(8) 0.0125(7) 0.0133(8) 0.0078(6) 0.0027(6) 0.0009(6)
C14 0.0197(8) 0.0221(9) 0.0148(8) 0.0113(7) 0.0044(7) 0.0069(7)
C15 0.0169(8) 0.0228(9) 0.0175(8) 0.0128(7) 0.0068(7) 0.0045(7)
O1 0.0228(7) 0.0253(7) 0.0297(7) 0.0139(6) 0.0148(6) 0.0102(5)
O2 0.0304(7) 0.0203(7) 0.0311(8) 0.0119(6) 0.0126(6) -0.0031(6)
O3 0.0302(8) 0.0482(9) 0.0164(7) 0.0161(7) 0.0013(6) -0.0080(7)
O4 0.0275(7) 0.0120(6) 0.0226(7) 0.0073(5) 0.0066(5) 0.0001(5)
O5 0.0246(7) 0.0244(7) 0.0186(7) 0.0122(6) -0.0011(5) 0.0048(5)
O6 0.0223(7) 0.0201(6) 0.0220(7) 0.0078(5) 0.0116(6) 0.0034(5)
S1 0.01233(18) 0.00961(17) 0.01057(18) 0.00459(15) 0.00110(15) -0.00053(14)
S2 0.01183(18) 0.01019(18) 0.00947(18) 0.00444(15) 0.00111(14) 0.00036(14)
Fe1 0.01229(12) 0.01201(11) 0.01098(12) 0.00535(9) 0.00343(9) 0.00056(8)
Fe2 0.01254(12) 0.00957(11) 0.01065(12) 0.00527(9) 0.00213(9) 0.00161(8)

loop_
_atom_type_symbol
_atom_type_description
_atom_type_scat_dispersion_real
_atom_type_scat_dispersion_imag
_atom_type_scat_source
C C 0.0033 0.0016 'International Tables Vol C Tables 4.2.6.8 and 6.1.1.4'
H H 0.0000 0.0000 'International Tables Vol C Tables 4.2.6.8 and 6.1.1.4'
O O 0.0106 0.0060 'International Tables Vol C Tables 4.2.6.8 and 6.1.1.4'
S S 0.1246 0.1234 'International Tables Vol C Tables 4.2.6.8 and 6.1.1.4'
Fe Fe 0.3463 0.8444 'International Tables Vol C Tables 4.2.6.8 and 6.1.1.4'

loop_
_geom_angle_atom_site_label_1
_geom_angle_atom_site_label_2
_geom_angle_atom_site_label_3
_geom_angle
O1 C1 Fe1 176.09(15)
O2 C2 Fe1 178.84(16)
O3 C3 Fe1 178.44(18)
O4 C4 Fe2 178.10(15)
O5 C5 Fe2 178.97(16)
O6 C6 Fe2 177.81(15)
C9 C7 S2 120.56(11)
C9 C7 H7A 107.2
S2 C7 H7A 107.2
C9 C7 H7B 107.2
S2 C7 H7B 107.2
H7A C7 H7B 106.8
C9 C8 S1 122.05(11)
C9 C8 H8A 106.8
S1 C8 H8A 106.8
C9 C8 H8B 106.8
S1 C8 H8B 106.8
H8A C8 H8B 106.7
C8 C9 C7 111.43(13)
C8 C9 C10 112.83(13)
C7 C9 C10 106.58(13)
C8 C9 C13 106.78(13)
C7 C9 C13 106.57(12)
C10 C9 C13 112.53(12)
C11 C10 C12 109.84(13)
C11 C10 C9 113.98(13)
C12 C10 C9 116.00(13)
C11 C10 H10 105.3
C12 C10 H10 105.3
C9 C10 H10 105.3
C10 C11 H11A 109.5
C10 C11 H11B 109.5
H11A C11 H11B 109.5
C10 C11 H11C 109.5
H11A C11 H11C 109.5
H11B C11 H11C 109.5
C10 C12 H12A 109.5
C10 C12 H12B 109.5
H12A C12 H12B 109.5
C10 C12 H12C 109.5
H12A C12 H12C 109.5
H12B C12 H12C 109.5
C14 C13 C15 106.32(13)
C14 C13 C9 114.79(13)
C15 C13 C9 115.00(13)
C14 C13 H13 106.7
C15 C13 H13 106.7
C9 C13 H13 106.7
C13 C14 H14A 109.5
C13 C14 H14B 109.5
H14A C14 H14B 109.5
C13 C14 H14C 109.5
H14A C14 H14C 109.5
H14B C14 H14C 109.5
C13 C15 H15A 109.5
C13 C15 H15B 109.5
H15A C15 H15B 109.5
C13 C15 H15C 109.5
H15A C15 H15C 109.5
H15B C15 H15C 109.5
C8 S1 Fe1 118.66(5)
C8 S1 Fe2 109.90(6)
Fe1 S1 Fe2 67.53(2)
C7 S2 Fe2 108.98(5)
C7 S2 Fe1 119.39(5)
Fe2 S2 Fe1 67.36(3)
C2 Fe1 C3 91.88(8)
C2 Fe1 C1 95.85(8)
C3 Fe1 C1 97.78(8)
C2 Fe1 S1 86.86(6)
C3 Fe1 S1 155.67(6)
C1 Fe1 S1 106.52(6)
C2 Fe1 S2 152.46(6)
C3 Fe1 S2 87.00(6)
C1 Fe1 S2 111.58(6)
S1 Fe1 S2 83.09(3)
C2 Fe1 Fe2 97.34(6)
C3 Fe1 Fe2 99.84(6)
C1 Fe1 Fe2 157.56(6)
S1 Fe1 Fe2 56.36(2)
S2 Fe1 Fe2 55.95(2)
C6 Fe2 C5 97.47(8)
C6 Fe2 C4 100.18(7)
C5 Fe2 C4 92.51(8)
C6 Fe2 S2 99.84(5)
C5 Fe2 S2 90.15(6)
C4 Fe2 S2 159.27(5)
C6 Fe2 S1 103.12(6)
C5 Fe2 S1 159.18(6)
C4 Fe2 S1 86.92(6)
S2 Fe2 S1 83.38(3)
C6 Fe2 Fe1 147.59(5)
C5 Fe2 Fe1 103.99(6)
C4 Fe2 Fe1 102.80(6)
S2 Fe2 Fe1 56.69(2)
S1 Fe2 Fe1 56.11(2)

loop_
_geom_bond_atom_site_label_1
_geom_bond_atom_site_label_2
_geom_bond_distance
C1 O1 1.142(2)
C1 Fe1 1.8129(18)
C2 O2 1.142(2)
C2 Fe1 1.7978(18)
C3 O3 1.139(2)
C3 Fe1 1.8025(19)
C4 O4 1.137(2)
C4 Fe2 1.8074(18)
C5 O5 1.141(2)
C5 Fe2 1.8044(18)
C6 O6 1.144(2)
C6 Fe2 1.8013(18)
C7 C9 1.542(2)
C7 S2 1.8392(16)
C7 H7A 0.9900
C7 H7B 0.9900
C8 C9 1.537(2)
C8 S1 1.8300(16)
C8 H8A 0.9900
C8 H8B 0.9900
C9 C10 1.570(2)
C9 C13 1.579(2)
C10 C11 1.535(2)
C10 C12 1.535(2)
C10 H10 1.0000
C11 H11A 0.9800
C11 H11B 0.9800
C11 H11C 0.9800
C12 H12A 0.9800
C12 H12B 0.9800
C12 H12C 0.9800
C13 C14 1.532(2)
C13 C15 1.543(2)
C13 H13 1.0000
C14 H14A 0.9800
C14 H14B 0.9800
C14 H14C 0.9800
C15 H15A 0.9800
C15 H15B 0.9800
C15 H15C 0.9800
S1 Fe1 2.2547(7)
S1 Fe2 2.2613(7)
S2 Fe2 2.2531(8)
S2 Fe1 2.2726(7)
Fe1 Fe2 2.5099(7)

loop_
_geom_torsion_atom_site_label_1
_geom_torsion_atom_site_label_2
_geom_torsion_atom_site_label_3
_geom_torsion_atom_site_label_4
_geom_torsion
S1 C8 C9 C7 49.82(18)
S1 C8 C9 C10 -70.04(17)
S1 C8 C9 C13 165.82(11)
S2 C7 C9 C8 -51.62(17)
S2 C7 C9 C10 71.88(15)
S2 C7 C9 C13 -167.74(11)
C8 C9 C10 C11 -160.46(13)
C7 C9 C10 C11 76.93(16)
C13 C9 C10 C11 -39.54(18)
C8 C9 C10 C12 -31.38(19)
C7 C9 C10 C12 -154.00(13)
C13 C9 C10 C12 89.54(17)
C8 C9 C13 C14 68.20(17)
C7 C9 C13 C14 -172.61(13)
C10 C9 C13 C14 -56.13(17)
C8 C9 C13 C15 -55.63(17)
C7 C9 C13 C15 63.57(17)
C10 C9 C13 C15 -179.96(13)
C9 C8 S1 Fe1 9.64(15)
C9 C8 S1 Fe2 -64.98(13)
C9 C7 S2 Fe2 69.02(13)
C9 C7 S2 Fe1 -5.12(14)
